data_7027615
loop_
_publ_author_name
'Cauzzi, Daniele'
'Graiff, Claudia'
'Massera, Chiara'
'Predieri, Giovanni'
'Tiripicchio, Antonio'
'Acquotti, Domenico'

_publ_section_title
;
 Chelating versus bridging behaviour and NMR fluxionality of dppf in the
 nido clusters [M3Se2(CO)7(dppf&#x200A;)] [M&#x2005;=&#x2005;Fe or Ru,
 dppf&#x2005;=&#x2005;Fe(\h5-C5H4PPh2)2]. Crystal structure of the
 chelated ruthenium derivative&#x200A;&#x2020;
;
_journal_issue 19
_journal_name_full 'Journal of the Chemical Society, Dalton Transactions'
_journal_page_first 3515
_journal_paper_doi 10.1039/a904866i
_journal_year 1999
_chemical_formula_moiety 'C41H28O7P2FeRu3Se2 .CH2Cl2'
_chemical_formula_sum 'C42 H30 Cl2 Fe O7 P2 Ru3 Se2'
_chemical_formula_weight 1296.52
_chemical_name_systematic
; 
 ? 
;
_space_group_IT_number 2
_symmetry_cell_setting triclinic
_symmetry_space_group_name_Hall '-P 1'
_symmetry_space_group_name_H-M 'P -1'
_atom_sites_solution_hydrogens geom
_atom_sites_solution_primary direct
_atom_sites_solution_secondary difmap
_audit_creation_method SHELXL
_cell_angle_alpha 79.77(2)
_cell_angle_beta 84.24(3)
_cell_angle_gamma 72.31(2)
_cell_formula_units_Z 2
_cell_length_a 9.201(2)
_cell_length_b 12.020(3)
_cell_length_c 21.405(5)
_cell_measurement_reflns_used 24
_cell_measurement_temperature 293(2)
_cell_measurement_theta_max 14.84
_cell_measurement_theta_min 11.06
_cell_volume 2216.8(9)
_computing_structure_refinement 'SHELXL-92 (Sheldrick, 1993)'
_computing_structure_solution 'SHELXS-86 (Sheldrick, 1990)'
_diffrn_ambient_temperature 293(2)
_diffrn_measurement_device 'Philips PW 1100'
_diffrn_measurement_method '\q/2\q scans'
_diffrn_radiation_monochromator graphite
_diffrn_radiation_source 'fine-focus sealed tube'
_diffrn_radiation_type MoKa
_diffrn_radiation_wavelength 0.71069
_diffrn_reflns_av_R_equivalents 0.0000
_diffrn_reflns_av_sigmaI/netI 0.1656
_diffrn_reflns_limit_h_max 12
_diffrn_reflns_limit_h_min -12
_diffrn_reflns_limit_k_max 15
_diffrn_reflns_limit_k_min -15
_diffrn_reflns_limit_l_max 28
_diffrn_reflns_limit_l_min 0
_diffrn_reflns_number 10683
_diffrn_reflns_theta_max 28.00
_diffrn_reflns_theta_min 3.10
_diffrn_standards_decay_% 0
_diffrn_standards_interval_count 100
_diffrn_standards_number 1
_exptl_absorpt_coefficient_mu 3.206
_exptl_absorpt_correction_T_max 1
_exptl_absorpt_correction_T_min 0.8196
_exptl_absorpt_correction_type empirical
_exptl_crystal_colour orange
_exptl_crystal_density_diffrn 1.942
_exptl_crystal_density_meas ?
_exptl_crystal_description prismatic
_exptl_crystal_F_000 1256
_exptl_crystal_size_max 0.26
_exptl_crystal_size_mid 0.23
_exptl_crystal_size_min 0.18
_refine_diff_density_max 1.365
_refine_diff_density_min -0.724
_refine_diff_density_rms 0.129
_refine_ls_extinction_method none
_refine_ls_goodness_of_fit_all 0.561
_refine_ls_goodness_of_fit_obs 0.680
_refine_ls_matrix_type full
_refine_ls_number_parameters 538
_refine_ls_number_reflns 10679
_refine_ls_number_restraints 0
_refine_ls_restrained_S_all 0.619
_refine_ls_restrained_S_obs 0.680
_refine_ls_R_factor_all 0.1194
_refine_ls_R_factor_obs 0.0425
_refine_ls_shift/esd_max 0.174
_refine_ls_shift/esd_mean 0.006
_refine_ls_structure_factor_coef Fsqd
_refine_ls_weighting_details 'w=1/[s^2^(Fo^2^)+( 0.0944P)^2^+0.0000P] where P=(Fo^2^+2Fc^2^)/3'
_refine_ls_weighting_scheme calc
_refine_ls_wR_factor_all 0.1449
_refine_ls_wR_factor_obs 0.1012
_reflns_number_observed 4549
_reflns_number_total 10683
_reflns_observed_criterion >2sigma(I)
_cod_data_source_file 904866isup1.cif
_cod_data_source_block g13f
_cod_depositor_comments
;
The following automatic conversions were performed:

'_exptl_crystal_density_meas' value 'not measured' was changed to '?'
- the value is perceived as not measured.

Automatic conversion script
Id: cif_fix_values 3008 2015-01-20 13:52:24Z robertas 

The following automatic conversions were performed:

'_refine_ls_weighting_scheme' value 'calc w=1/[s^2^(Fo^2^)+(
0.0944P)^2^+0.0000P] where P=(Fo^2^+2Fc^2^)/3' was changed to 'calc'.
New tag '_refine_ls_weighting_details' was created. The value of the
new tag was set to 'w=1/[s^2^(Fo^2^)+( 0.0944P)^2^+0.0000P] where
P=(Fo^2^+2Fc^2^)/3'.

Automatic conversion script
Id: cif_fix_values 3143 2015-03-26 13:38:13Z robertas 
;
_cod_database_code 7027615

loop_
_symmetry_equiv_pos_as_xyz
'x, y, z'
'-x, -y, -z'

loop_
_atom_site_aniso_label
_atom_site_aniso_U_11
_atom_site_aniso_U_22
_atom_site_aniso_U_33
_atom_site_aniso_U_23
_atom_site_aniso_U_13
_atom_site_aniso_U_12
Ru1 0.0269(3) 0.0304(3) 0.0305(3) -0.0033(2) -0.0026(2) -0.0094(2)
Ru2 0.0380(3) 0.0344(3) 0.0410(3) -0.0069(3) -0.0021(3) -0.0064(3)
Ru3 0.0566(4) 0.0423(4) 0.0394(4) -0.0109(3) -0.0003(3) -0.0219(3)
Se1 0.0396(4) 0.0362(4) 0.0358(4) -0.0047(3) 0.0001(3) -0.0165(3)
Se2 0.0458(4) 0.0399(4) 0.0337(4) -0.0063(3) 0.0032(3) -0.0169(3)
Fe1 0.0267(5) 0.0391(6) 0.0379(6) -0.0029(4) -0.0018(4) -0.0054(4)
P1 0.0303(9) 0.0335(9) 0.0318(10) 0.0012(7) -0.0023(7) -0.0115(8)
P2 0.0253(9) 0.0386(10) 0.0296(9) -0.0030(8) -0.0033(7) -0.0109(8)
O1 0.044(3) 0.073(4) 0.084(4) -0.019(3) 0.009(3) -0.037(3)
O2 0.155(8) 0.162(8) 0.116(7) -0.100(7) 0.055(6) -0.067(7)
O3 0.133(6) 0.060(4) 0.091(5) 0.008(4) -0.025(5) -0.044(4)
O4 0.122(6) 0.081(5) 0.102(6) -0.022(4) -0.053(5) -0.021(4)
O5 0.085(5) 0.059(4) 0.054(4) 0.010(3) -0.008(3) -0.010(3)
O6 0.057(4) 0.085(5) 0.108(5) -0.020(4) -0.025(4) -0.035(4)
O7 0.087(5) 0.086(5) 0.099(6) -0.026(4) 0.042(4) 0.010(4)
C1 0.031(4) 0.050(5) 0.046(5) -0.010(4) 0.003(3) -0.011(3)
C2 0.108(9) 0.070(7) 0.085(8) -0.044(6) 0.038(7) -0.042(6)
C3 0.073(6) 0.058(6) 0.046(5) -0.010(4) -0.008(4) -0.023(5)
C4 0.081(6) 0.053(5) 0.052(5) -0.013(4) -0.020(5) -0.024(5)
C5 0.044(5) 0.040(4) 0.055(5) -0.004(4) -0.010(4) 0.000(4)
C6 0.064(6) 0.044(5) 0.050(5) -0.001(4) -0.010(4) -0.012(4)
C7 0.055(5) 0.052(5) 0.064(6) -0.012(4) 0.006(5) -0.003(4)
C8 0.033(4) 0.032(4) 0.040(4) 0.002(3) -0.008(3) -0.011(3)
C9 0.037(4) 0.050(5) 0.039(4) 0.005(4) -0.004(3) -0.012(4)
C10 0.032(4) 0.054(5) 0.053(5) 0.006(4) 0.001(4) 0.001(4)
C11 0.040(4) 0.034(4) 0.062(5) -0.006(4) -0.005(4) 0.004(3)
C12 0.041(4) 0.034(4) 0.045(4) 0.003(3) -0.001(3) -0.009(3)
C13 0.025(3) 0.037(4) 0.030(4) -0.001(3) -0.003(3) -0.009(3)
C14 0.034(4) 0.036(4) 0.048(4) -0.003(3) 0.000(3) -0.015(3)
C15 0.034(4) 0.058(5) 0.046(5) 0.007(4) -0.002(3) -0.020(4)
C16 0.037(4) 0.060(5) 0.041(4) -0.001(4) 0.007(3) -0.004(4)
C17 0.030(4) 0.055(5) 0.033(4) -0.005(3) -0.009(3) -0.007(3)
C18 0.035(4) 0.040(4) 0.041(4) 0.005(3) -0.008(3) -0.012(3)
C19 0.066(5) 0.044(5) 0.045(5) 0.002(4) 0.008(4) -0.018(4)
C20 0.088(7) 0.041(5) 0.052(5) 0.007(4) -0.003(5) -0.018(5)
C21 0.071(6) 0.066(6) 0.075(7) 0.023(5) -0.004(5) -0.040(5)
C22 0.074(7) 0.068(7) 0.091(8) 0.010(6) 0.034(6) -0.030(5)
C23 0.058(5) 0.046(5) 0.061(6) 0.005(4) 0.013(4) -0.015(4)
C24 0.034(4) 0.041(4) 0.036(4) -0.006(3) -0.004(3) -0.014(3)
C25 0.040(4) 0.040(4) 0.042(4) -0.007(3) 0.005(3) -0.013(3)
C26 0.045(4) 0.041(4) 0.058(5) -0.006(4) 0.001(4) -0.019(4)
C27 0.065(6) 0.066(6) 0.068(6) -0.028(5) -0.008(5) -0.023(5)
C28 0.079(6) 0.064(6) 0.044(5) -0.018(4) -0.010(4) -0.022(5)
C29 0.041(4) 0.046(4) 0.042(4) 0.001(4) -0.006(3) -0.014(4)
C30 0.049(4) 0.035(4) 0.029(4) -0.005(3) -0.005(3) -0.010(3)
C31 0.042(4) 0.054(5) 0.050(5) -0.011(4) -0.013(4) -0.003(4)
C32 0.069(6) 0.059(6) 0.056(6) -0.006(5) -0.027(5) 0.009(5)
C33 0.085(7) 0.041(5) 0.065(6) 0.008(4) -0.028(6) 0.006(5)
C34 0.094(8) 0.062(6) 0.061(6) 0.016(5) 0.010(6) -0.014(6)
C35 0.047(5) 0.040(4) 0.055(5) 0.008(4) -0.013(4) -0.008(4)
C36 0.036(4) 0.049(4) 0.036(4) -0.009(3) -0.006(3) -0.015(3)
C37 0.062(5) 0.071(6) 0.041(5) -0.012(4) -0.007(4) -0.035(5)
C38 0.055(5) 0.067(6) 0.064(6) -0.002(5) -0.015(4) -0.032(5)
C39 0.073(6) 0.084(7) 0.063(6) -0.021(5) -0.027(5) -0.028(6)
C40 0.112(9) 0.127(9) 0.039(5) 0.004(6) -0.033(6) -0.054(8)
C41 0.099(7) 0.082(7) 0.039(5) 0.004(5) -0.016(5) -0.044(6)
C1S 0.173(15) 0.298(22) 0.111(11) -0.104(13) 0.050(10) -0.150(16)
Cl1 0.179(5) 0.199(5) 0.237(6) -0.060(4) 0.101(4) -0.076(4)
Cl2 0.168(5) 0.266(7) 0.403(10) -0.197(7) 0.040(6) -0.105(5)

loop_
_atom_site_label
_atom_site_type_symbol
_atom_site_fract_x
_atom_site_fract_y
_atom_site_fract_z
_atom_site_U_iso_or_equiv
_atom_site_thermal_displace_type
_atom_site_occupancy
_atom_site_calc_flag
_atom_site_refinement_flags
Ru1 Ru 0.26961(6) 0.05725(5) 0.76576(2) 0.02912(13) Uani 1 d .
Ru2 Ru 0.05896(7) 0.29397(5) 0.76150(3) 0.0386(2) Uani 1 d .
Ru3 Ru 0.24836(7) 0.33012(5) 0.84308(3) 0.0440(2) Uani 1 d .
Se1 Se 0.34758(8) 0.24299(6) 0.74356(3) 0.0362(2) Uani 1 d .
Se2 Se 0.14959(8) 0.15235(6) 0.86133(3) 0.0391(2) Uani 1 d .
Fe1 Fe 0.70107(10) -0.15182(9) 0.68932(5) 0.0359(2) Uani 1 d .
P1 P 0.4565(2) -0.0923(2) 0.82023(8) 0.0321(4) Uani 1 d .
P2 P 0.3451(2) 0.0254(2) 0.65975(8) 0.0310(4) Uani 1 d .
O1 O 0.0505(6) -0.0882(5) 0.7829(3) 0.062(2) Uani 1 d .
O2 O 0.0213(11) 0.4377(8) 0.9431(4) 0.134(4) Uani 1 d .
O3 O 0.2726(9) 0.5726(6) 0.7825(3) 0.092(2) Uani 1 d .
O4 O 0.5136(9) 0.2745(6) 0.9285(4) 0.099(2) Uani 1 d .
O5 O 0.0530(7) 0.4856(5) 0.6470(3) 0.070(2) Uani 1 d .
O6 O -0.1385(7) 0.1690(6) 0.7115(3) 0.078(2) Uani 1 d .
O7 O -0.2116(8) 0.4316(6) 0.8369(3) 0.101(3) Uani 1 d .
C1 C 0.1405(8) -0.0387(6) 0.7770(3) 0.042(2) Uani 1 d .
C2 C 0.1062(13) 0.3968(9) 0.9061(5) 0.083(3) Uani 1 d .
C3 C 0.2678(10) 0.4809(8) 0.8052(4) 0.058(2) Uani 1 d .
C4 C 0.4191(11) 0.2890(7) 0.8952(4) 0.059(2) Uani 1 d .
C5 C 0.0510(8) 0.4139(7) 0.6893(4) 0.049(2) Uani 1 d .
C6 C -0.0548(10) 0.2085(7) 0.7284(4) 0.054(2) Uani 1 d .
C7 C -0.1091(10) 0.3837(7) 0.8083(4) 0.060(2) Uani 1 d .
C8 C 0.6123(7) -0.1895(6) 0.7782(3) 0.035(2) Uani 1 d .
C9 C 0.7724(8) -0.2059(6) 0.7810(3) 0.044(2) Uani 1 d .
H9 H 0.8158(8) -0.1665(6) 0.8041(3) 0.044(10) Uiso 1 calc R
C10 C 0.8542(8) -0.2918(7) 0.7426(4) 0.051(2) Uani 1 d .
H10 H 0.9598(8) -0.3176(7) 0.7361(4) 0.044(10) Uiso 1 calc R
C11 C 0.7473(8) -0.3319(6) 0.7160(4) 0.049(2) Uani 1 d .
H11 H 0.7700(8) -0.3880(6) 0.6888(4) 0.044(10) Uiso 1 calc R
C12 C 0.5974(8) -0.2695(6) 0.7390(3) 0.042(2) Uani 1 d .
H12 H 0.5059(8) -0.2795(6) 0.7297(3) 0.044(10) Uiso 1 calc R
C13 C 0.5477(7) -0.0180(6) 0.6390(3) 0.0309(15) Uani 1 d .
C14 C 0.6593(7) 0.0249(6) 0.6621(3) 0.039(2) Uani 1 d .
H14 H 0.6403(7) 0.0808(6) 0.6892(3) 0.059(12) Uiso 1 calc R
C15 C 0.8034(8) -0.0344(7) 0.6355(3) 0.047(2) Uani 1 d .
H15 H 0.8950(8) -0.0215(7) 0.6420(3) 0.059(12) Uiso 1 calc R
C16 C 0.7896(8) -0.1138(7) 0.5988(3) 0.050(2) Uani 1 d .
H16 H 0.8689(8) -0.1654(7) 0.5784(3) 0.059(12) Uiso 1 calc R
C17 C 0.6279(7) -0.1017(6) 0.5980(3) 0.040(2) Uani 1 d .
H17 H 0.5841(7) -0.1411(6) 0.5750(3) 0.059(12) Uiso 1 calc R
C18 C 0.3884(8) -0.2027(6) 0.8757(3) 0.040(2) Uani 1 d .
C19 C 0.4734(10) -0.3215(7) 0.8857(4) 0.053(2) Uani 1 d .
H19 H 0.5662(10) -0.3464(7) 0.8631(4) 0.073(12) Uiso 1 calc R
C20 C 0.4218(11) -0.4012(7) 0.9281(4) 0.062(2) Uani 1 d .
H20 H 0.4812(11) -0.4798(7) 0.9345(4) 0.073(12) Uiso 1 calc R
C21 C 0.2869(11) -0.3693(8) 0.9611(4) 0.070(3) Uani 1 d .
H21 H 0.2528(11) -0.4257(8) 0.9891(4) 0.073(12) Uiso 1 calc R
C22 C 0.1998(11) -0.2523(8) 0.9529(5) 0.081(3) Uani 1 d .
H22 H 0.1077(11) -0.2288(8) 0.9762(5) 0.073(12) Uiso 1 calc R
C23 C 0.2505(9) -0.1708(7) 0.9101(4) 0.058(2) Uani 1 d .
H23 H 0.1907(9) -0.0923(7) 0.9041(4) 0.073(12) Uiso 1 calc R
C24 C 0.2839(7) -0.0815(6) 0.6246(3) 0.036(2) Uani 1 d .
C25 C 0.2538(8) -0.1778(6) 0.6619(4) 0.041(2) Uani 1 d .
H25 H 0.2589(8) -0.1865(6) 0.7058(4) 0.050(10) Uiso 1 calc R
C26 C 0.2159(8) -0.2629(7) 0.6361(4) 0.047(2) Uani 1 d .
H26 H 0.1974(8) -0.3284(7) 0.6620(4) 0.050(10) Uiso 1 calc R
C27 C 0.2066(10) -0.2479(8) 0.5713(4) 0.062(2) Uani 1 d .
H27 H 0.1813(10) -0.3038(8) 0.5530(4) 0.050(10) Uiso 1 calc R
C28 C 0.2341(10) -0.1517(8) 0.5335(4) 0.060(2) Uani 1 d .
H28 H 0.2274(10) -0.1426(8) 0.4897(4) 0.050(10) Uiso 1 calc R
C29 C 0.2718(8) -0.0675(6) 0.5596(3) 0.043(2) Uani 1 d .
H29 H 0.2890(8) -0.0017(6) 0.5335(3) 0.050(10) Uiso 1 calc R
C30 C 0.2788(8) 0.1575(6) 0.6005(3) 0.038(2) Uani 1 d .
C31 C 0.1240(8) 0.1998(7) 0.5864(4) 0.050(2) Uani 1 d .
H31 H 0.0554(8) 0.1617(7) 0.6079(4) 0.093(15) Uiso 1 calc R
C32 C 0.0719(11) 0.2993(8) 0.5398(4) 0.066(3) Uani 1 d .
H32 H -0.0306(11) 0.3268(8) 0.5305(4) 0.093(15) Uiso 1 calc R
C33 C 0.1751(12) 0.3563(7) 0.5079(4) 0.070(3) Uani 1 d .
H33 H 0.1409(12) 0.4229(7) 0.4776(4) 0.093(15) Uiso 1 calc R
C34 C 0.3218(12) 0.3162(8) 0.5206(4) 0.078(3) Uani 1 d .
H34 H 0.3893(12) 0.3545(8) 0.4981(4) 0.093(15) Uiso 1 calc R
C35 C 0.3779(9) 0.2178(6) 0.5669(4) 0.050(2) Uani 1 d .
H35 H 0.4811(9) 0.1925(6) 0.5753(4) 0.093(15) Uiso 1 calc R
C36 C 0.5700(8) -0.0437(6) 0.8699(3) 0.039(2) Uani 1 d .
C37 C 0.6440(9) 0.0379(7) 0.8440(4) 0.054(2) Uani 1 d .
H37 H 0.6225(9) 0.0786(7) 0.8033(4) 0.071(12) Uiso 1 calc R
C38 C 0.7497(9) 0.0611(7) 0.8772(4) 0.059(2) Uani 1 d .
H38 H 0.8013(9) 0.1148(7) 0.8578(4) 0.071(12) Uiso 1 calc R
C39 C 0.7797(11) 0.0065(8) 0.9379(4) 0.069(3) Uani 1 d .
H39 H 0.8534(11) 0.0201(8) 0.9599(4) 0.071(12) Uiso 1 calc R
C40 C 0.6975(12) -0.0694(10) 0.9657(4) 0.088(3) Uani 1 d .
H40 H 0.7097(12) -0.1027(10) 1.0082(4) 0.071(12) Uiso 1 calc R
C41 C 0.5969(11) -0.0967(8) 0.9313(4) 0.070(3) Uani 1 d .
H41 H 0.5470(11) -0.1518(8) 0.9502(4) 0.071(12) Uiso 1 calc R
C1S C 0.5134(18) 0.4370(17) 0.6229(7) 0.170(7) Uani 1 d .
Cl1 Cl 0.6574(6) 0.3846(5) 0.5706(3) 0.204(2) Uani 1 d .
Cl2 Cl 0.5812(6) 0.4642(6) 0.6859(4) 0.255(3) Uani 1 d .

loop_
_atom_type_symbol
_atom_type_description
_atom_type_scat_dispersion_real
_atom_type_scat_dispersion_imag
_atom_type_scat_source
C C 0.0033 0.0016 'International Tables Vol C Tables 4.2.6.8 and 6.1.1.4'
H H 0.0000 0.0000 'International Tables Vol C Tables 4.2.6.8 and 6.1.1.4'
O O 0.0106 0.0060 'International Tables Vol C Tables 4.2.6.8 and 6.1.1.4'
P P 0.1023 0.0942 'International Tables Vol C Tables 4.2.6.8 and 6.1.1.4'
Fe Fe 0.3463 0.8444 'International Tables Vol C Tables 4.2.6.8 and 6.1.1.4'
Se Se -0.0929 2.2259 'International Tables Vol C Tables 4.2.6.8 and 6.1.1.4'
Ru Ru -1.2594 0.8363 'International Tables Vol C Tables 4.2.6.8 and 6.1.1.4'
Cl Cl 0.1484 0.1585 'International Tables Vol C Tables 4.2.6.8 and 6.1.1.4'

loop_
_geom_angle_atom_site_label_1
_geom_angle_atom_site_label_2
_geom_angle_atom_site_label_3
_geom_angle
C1 Ru1 P1 90.7(2)
C1 Ru1 P2 93.9(2)
P1 Ru1 P2 100.62(7)
C1 Ru1 Se1 158.3(2)
P1 Ru1 Se1 109.68(5)
P2 Ru1 Se1 89.56(5)
C1 Ru1 Se2 92.2(2)
P1 Ru1 Se2 95.55(6)
P2 Ru1 Se2 162.63(5)
Se1 Ru1 Se2 78.97(3)
C1 Ru1 Ru2 103.3(2)
P1 Ru1 Ru2 147.09(5)
P2 Ru1 Ru2 107.83(5)
Se1 Ru1 Ru2 55.48(3)
Se2 Ru1 Ru2 54.88(3)
C7 Ru2 C5 96.1(3)
C7 Ru2 C6 95.8(4)
C5 Ru2 C6 97.4(3)
C7 Ru2 Se2 90.7(3)
C5 Ru2 Se2 160.8(2)
C6 Ru2 Se2 99.7(2)
C7 Ru2 Se1 142.8(3)
C5 Ru2 Se1 85.8(2)
C6 Ru2 Se1 120.9(2)
Se2 Ru2 Se1 78.04(4)
C7 Ru2 Ru3 87.8(3)
C5 Ru2 Ru3 105.4(2)
C6 Ru2 Ru3 156.3(2)
Se2 Ru2 Ru3 56.81(3)
Se1 Ru2 Ru3 56.27(3)
C7 Ru2 Ru1 141.2(3)
C5 Ru2 Ru1 122.4(2)
C6 Ru2 Ru1 76.3(2)
Se2 Ru2 Ru1 54.61(3)
Se1 Ru2 Ru1 54.12(3)
Ru3 Ru2 Ru1 86.21(3)
C2 Ru3 C3 91.7(4)
C2 Ru3 C4 94.1(4)
C3 Ru3 C4 95.7(4)
C2 Ru3 Se1 158.9(3)
C3 Ru3 Se1 92.5(2)
C4 Ru3 Se1 106.0(3)
C2 Ru3 Se2 90.0(3)
C3 Ru3 Se2 158.2(2)
C4 Ru3 Se2 105.9(2)
Se1 Ru3 Se2 78.70(3)
C2 Ru3 Ru2 101.5(3)
C3 Ru3 Ru2 101.6(2)
C4 Ru3 Ru2 156.3(2)
Se1 Ru3 Ru2 57.48(3)
Se2 Ru3 Ru2 56.85(3)
Ru1 Se1 Ru3 101.34(4)
Ru1 Se1 Ru2 70.40(3)
Ru3 Se1 Ru2 66.24(4)
Ru1 Se2 Ru2 70.51(3)
Ru1 Se2 Ru3 100.60(4)
Ru2 Se2 Ru3 66.35(3)
C13 Fe1 C8 109.8(3)
C13 Fe1 C12 110.1(3)
C8 Fe1 C12 41.2(3)
C13 Fe1 C9 139.4(3)
C8 Fe1 C9 41.0(3)
C12 Fe1 C9 68.3(3)
C13 Fe1 C14 41.8(2)
C8 Fe1 C14 111.3(3)
C12 Fe1 C14 139.8(3)
C9 Fe1 C14 112.3(3)
C13 Fe1 C17 41.3(2)
C8 Fe1 C17 138.2(3)
C12 Fe1 C17 110.3(3)
C9 Fe1 C17 178.5(3)
C14 Fe1 C17 69.1(3)
C13 Fe1 C16 69.9(3)
C8 Fe1 C16 179.5(3)
C12 Fe1 C16 138.4(3)
C9 Fe1 C16 139.4(3)
C14 Fe1 C16 68.8(3)
C17 Fe1 C16 41.3(3)
C13 Fe1 C15 68.7(3)
C8 Fe1 C15 141.1(3)
C12 Fe1 C15 177.5(3)
C9 Fe1 C15 114.1(3)
C14 Fe1 C15 40.6(3)
C17 Fe1 C15 67.3(3)
C16 Fe1 C15 39.3(3)
C13 Fe1 C11 138.6(3)
C8 Fe1 C11 69.6(3)
C12 Fe1 C11 41.2(3)
C9 Fe1 C11 68.0(3)
C14 Fe1 C11 178.9(3)
C17 Fe1 C11 110.6(3)
C16 Fe1 C11 110.3(3)
C15 Fe1 C11 138.3(3)
C13 Fe1 C10 178.3(3)
C8 Fe1 C10 68.8(3)
C12 Fe1 C10 68.2(3)
C9 Fe1 C10 40.1(3)
C14 Fe1 C10 139.4(3)
C17 Fe1 C10 139.2(3)
C16 Fe1 C10 111.5(3)
C15 Fe1 C10 113.0(3)
C11 Fe1 C10 40.2(3)
C8 P1 C18 99.9(3)
C8 P1 C36 98.8(3)
C18 P1 C36 103.2(3)
C8 P1 Ru1 121.2(2)
C18 P1 Ru1 115.5(2)
C36 P1 Ru1 115.2(2)
C30 P2 C24 99.9(3)
C30 P2 C13 100.9(3)
C24 P2 C13 100.9(3)
C30 P2 Ru1 113.8(2)
C24 P2 Ru1 121.0(2)
C13 P2 Ru1 117.2(2)
O1 C1 Ru1 173.7(7)
O2 C2 Ru3 179.2(11)
O3 C3 Ru3 177.0(8)
O4 C4 Ru3 173.3(8)
O5 C5 Ru2 176.7(7)
O6 C6 Ru2 170.9(7)
O7 C7 Ru2 176.2(8)
C9 C8 C12 106.8(6)
C9 C8 P1 127.1(5)
C12 C8 P1 126.0(5)
C9 C8 Fe1 70.8(4)
C12 C8 Fe1 69.6(4)
P1 C8 Fe1 127.2(3)
C8 C9 C10 108.9(7)
C8 C9 Fe1 68.2(4)
C10 C9 Fe1 70.6(4)
C11 C10 C9 108.4(6)
C11 C10 Fe1 69.2(4)
C9 C10 Fe1 69.3(4)
C10 C11 C12 107.1(7)
C10 C11 Fe1 70.6(4)
C12 C11 Fe1 68.3(4)
C8 C12 C11 108.8(6)
C8 C12 Fe1 69.2(4)
C11 C12 Fe1 70.5(4)
C14 C13 C17 107.4(6)
C14 C13 P2 125.5(5)
C17 C13 P2 127.1(5)
C14 C13 Fe1 69.7(4)
C17 C13 Fe1 71.1(4)
P2 C13 Fe1 123.8(3)
C13 C14 C15 106.8(6)
C13 C14 Fe1 68.5(4)
C15 C14 Fe1 70.7(4)
C16 C15 C14 111.0(6)
C16 C15 Fe1 70.4(4)
C14 C15 Fe1 68.7(4)
C15 C16 C17 107.1(7)
C15 C16 Fe1 70.3(4)
C17 C16 Fe1 69.5(4)
C13 C17 C16 107.6(6)
C13 C17 Fe1 67.6(4)
C16 C17 Fe1 69.2(4)
C23 C18 C19 117.2(7)
C23 C18 P1 121.0(5)
C19 C18 P1 121.7(6)
C20 C19 C18 120.5(8)
C19 C20 C21 121.8(8)
C20 C21 C22 119.5(8)
C23 C22 C21 119.3(9)
C18 C23 C22 121.6(8)
C25 C24 C29 118.7(6)
C25 C24 P2 120.8(5)
C29 C24 P2 120.4(5)
C24 C25 C26 121.8(7)
C27 C26 C25 118.4(7)
C26 C27 C28 120.5(8)
C29 C28 C27 120.6(8)
C28 C29 C24 119.9(7)
C35 C30 C31 117.7(7)
C35 C30 P2 122.4(5)
C31 C30 P2 119.8(6)
C30 C31 C32 120.6(8)
C33 C32 C31 119.4(8)
C34 C33 C32 120.4(8)
C33 C34 C35 121.8(9)
C30 C35 C34 120.1(8)
C37 C36 C41 117.9(7)
C37 C36 P1 120.4(5)
C41 C36 P1 121.3(6)
C36 C37 C38 121.4(7)
C39 C38 C37 121.0(8)
C40 C39 C38 117.8(8)
C39 C40 C41 120.9(8)
C36 C41 C40 120.8(9)
Cl2 C1S Cl1 110.5(9)

loop_
_geom_bond_atom_site_label_1
_geom_bond_atom_site_label_2
_geom_bond_distance
Ru1 C1 1.865(7)
Ru1 P1 2.308(2)
Ru1 P2 2.368(2)
Ru1 Se1 2.5006(10)
Ru1 Se2 2.5141(11)
Ru1 Ru2 2.9073(11)
Ru2 C7 1.901(8)
Ru2 C5 1.908(8)
Ru2 C6 1.927(9)
Ru2 Se2 2.5223(12)
Ru2 Se1 2.5426(11)
Ru2 Ru3 2.7597(11)
Ru3 C2 1.888(10)
Ru3 C3 1.902(9)
Ru3 C4 1.908(9)
Ru3 Se1 2.5078(11)
Ru3 Se2 2.5212(11)
Fe1 C13 2.012(6)
Fe1 C8 2.025(7)
Fe1 C12 2.030(7)
Fe1 C9 2.061(7)
Fe1 C14 2.027(7)
Fe1 C17 2.059(7)
Fe1 C16 2.054(7)
Fe1 C15 2.054(7)
Fe1 C11 2.060(7)
Fe1 C10 2.078(7)
P1 C8 1.823(7)
P1 C18 1.833(7)
P1 C36 1.837(7)
P2 C30 1.831(7)
P2 C24 1.845(7)
P2 C13 1.809(6)
O1 C1 1.143(8)
O2 C2 1.123(10)
O3 C3 1.135(9)
O4 C4 1.132(9)
O5 C5 1.136(9)
O6 C6 1.135(9)
O7 C7 1.130(9)
C8 C9 1.431(9)
C8 C12 1.428(9)
C9 C10 1.418(10)
C10 C11 1.423(10)
C11 C12 1.440(9)
C13 C14 1.441(9)
C13 C17 1.436(9)
C14 C15 1.416(9)
C15 C16 1.381(10)
C16 C17 1.452(9)
C18 C23 1.384(10)
C18 C19 1.393(10)
C19 C20 1.360(10)
C20 C21 1.348(11)
C21 C22 1.381(12)
C22 C23 1.375(10)
C24 C25 1.371(9)
C24 C29 1.383(9)
C25 C26 1.389(9)
C26 C27 1.375(10)
C27 C28 1.364(11)
C28 C29 1.382(10)
C30 C35 1.400(10)
C30 C31 1.404(9)
C31 C32 1.406(11)
C32 C33 1.391(12)
C33 C34 1.327(12)
C34 C35 1.401(11)
C36 C37 1.367(10)
C36 C41 1.367(10)
C37 C38 1.380(10)
C38 C39 1.361(11)
C39 C40 1.377(12)
C40 C41 1.384(12)
C1S Cl2 1.662(14)
C1S Cl1 1.688(14)
